data_4130691
loop_
_publ_author_name
'Chelli, Saloua'
'Troshin, Konstantin'
'Mayer, Peter'
'Lakhdar, Sami'
'Ofial, Armin R.'
'Mayr, Herbert'

_publ_section_title
;
 Nucleophilicity Parameters of Stabilized Iodonium Ylides for
 Characterizing Their Synthetic Potential.
;
_journal_issue 32
_journal_name_full 'Journal of the American Chemical Society'
_journal_page_first 10304
_journal_page_last 10313
_journal_paper_doi 10.1021/jacs.6b05768
_journal_volume 138
_journal_year 2016
_chemical_formula_moiety 'C23 H25 Cl O4'
_chemical_formula_sum 'C23 H25 Cl O4'
_chemical_formula_weight 400.895
_space_group_IT_number 14
_space_group_name_Hall '-P 2yn'
_space_group_name_H-M_alt 'P 1 21/n 1'
_symmetry_cell_setting monoclinic
_symmetry_Int_Tables_number 14
_symmetry_space_group_name_Hall '-P 2yn'
_symmetry_space_group_name_H-M 'P 1 21/n 1'
_atom_sites_solution_hydrogens geom
_atom_sites_solution_primary direct
_atom_sites_solution_secondary difmap
_audit_block_code C23H25ClO4_rv305_mayr
_audit_creation_method 'form98_non/compatible with shelxl97-2'
_audit_update_record 21-Aug-13
_cell_angle_alpha 90.00
_cell_angle_beta 93.390(3)
_cell_angle_gamma 90.00
_cell_formula_units_Z 4
_cell_length_a 10.8984(11)
_cell_length_b 11.2830(13)
_cell_length_c 16.5940(18)
_cell_measurement_reflns_used 126
_cell_measurement_temperature 123(2)
_cell_measurement_theta_max 22.2604
_cell_measurement_theta_min 2.9289
_cell_volume 2036.9(4)
_computing_cell_refinement 'APEX2 v2012.4-3 (Bruker AXS)'
_computing_data_collection 'Bruker Instrument Service v3.0.21'
_computing_data_reduction 'SAINT V8.18C (Bruker AXS Inc., 2011)'
_computing_structure_refinement
;
Sheldrick, G. M. (2008).
<i>Acta Cryst.</i> A<b>64</b>, 112--122.
;
_computing_structure_solution
;
A. Altomare, M. C. Burla, M. Camalli, G. L. Cascarano, C. Giacovazzo, A.
Guagliardi, A. G. G. Moliterni, G. Polidori, R. Spagna: SIR97: a new tool for
crystal structure determination and refinement; J. Appl. Crystallogr. 1999,
32, 115-119.
;
_diffrn_ambient_temperature 123(2)
_diffrn_detector_area_resol_mean 10.4167
_diffrn_measured_fraction_theta_full 0.996
_diffrn_measured_fraction_theta_max 0.996
_diffrn_measurement_device 'fixed-chi three-circle diffractometer'
_diffrn_measurement_device_type 'Bruker D8Venture'
_diffrn_measurement_method 'mix of phi and omega scans'
_diffrn_radiation_collimation 0.8_mm
_diffrn_radiation_monochromator 'focusing mirrors'
_diffrn_radiation_type 'Mo K\a'
_diffrn_radiation_wavelength 0.71073
_diffrn_reflns_av_R_equivalents 0.0819
_diffrn_reflns_av_sigmaI/netI 0.0654
_diffrn_reflns_limit_h_max 12
_diffrn_reflns_limit_h_min -13
_diffrn_reflns_limit_k_max 13
_diffrn_reflns_limit_k_min -13
_diffrn_reflns_limit_l_max 18
_diffrn_reflns_limit_l_min -19
_diffrn_reflns_number 15700
_diffrn_reflns_theta_full 25.08
_diffrn_reflns_theta_max 25.09
_diffrn_reflns_theta_min 2.60
_diffrn_source_current 50
_diffrn_source_power 2.5
_diffrn_source_type 'Bruker TXS'
_diffrn_source_voltage 50
_exptl_absorpt_coefficient_mu 0.214
_exptl_absorpt_correction_T_max 0.9579
_exptl_absorpt_correction_T_min 0.8718
_exptl_absorpt_correction_type multi-scan
_exptl_absorpt_process_details 'SADABS V2012/1 (Bruker AXS Inc.)'
_exptl_crystal_colour colourless
_exptl_crystal_density_diffrn 1.3073(3)
_exptl_crystal_density_method 'not measured'
_exptl_crystal_description rod
_exptl_crystal_F_000 848
_exptl_crystal_size_max 0.186
_exptl_crystal_size_mid 0.048
_exptl_crystal_size_min 0.019
_refine_diff_density_max 0.229
_refine_diff_density_min -0.304
_refine_diff_density_rms 0.056
_refine_ls_extinction_method none
_refine_ls_goodness_of_fit_ref 1.015
_refine_ls_hydrogen_treatment constr
_refine_ls_matrix_type full
_refine_ls_number_parameters 257
_refine_ls_number_reflns 3607
_refine_ls_number_restraints 0
_refine_ls_restrained_S_all 1.015
_refine_ls_R_factor_all 0.0829
_refine_ls_R_factor_gt 0.0399
_refine_ls_shift/su_max 0.000
_refine_ls_shift/su_mean 0.000
_refine_ls_structure_factor_coef Fsqd
_refine_ls_weighting_details 'calc w=1/[\s^2^(Fo^2^)+(0.0435P)^2^+0.3918P] where P=(Fo^2^+2Fc^2^)/3'
_refine_ls_weighting_scheme calc
_refine_ls_wR_factor_gt 0.0859
_refine_ls_wR_factor_ref 0.0995
_reflns_number_gt 2450
_reflns_number_total 3607
_reflns_threshold_expression >2sigma(I)
_cod_data_source_file ja6b05768_si_002.cif
_cod_data_source_block rv305
_cod_original_sg_symbol_H-M 'P 21/n'
_cod_database_code 4130691

loop_
_symmetry_equiv_pos_as_xyz
'x, y, z'
'-x+1/2, y+1/2, -z+1/2'
'-x, -y, -z'
'x-1/2, -y-1/2, z-1/2'

loop_
_atom_site_label
_atom_site_type_symbol
_atom_site_fract_x
_atom_site_fract_y
_atom_site_fract_z
_atom_site_U_iso_or_equiv
_atom_site_adp_type
_atom_site_occupancy
_atom_site_symmetry_multiplicity
_atom_site_calc_flag
_atom_site_refinement_flags
C1 C 0.5736(2) 0.80285(19) 0.13802(13) 0.0202(5) Uani 1 1 d .
C2 C 0.6472(2) 0.9202(2) 0.14036(13) 0.0225(5) Uani 1 1 d .
C3 C 0.7829(2) 0.9055(2) 0.13260(13) 0.0240(5) Uani 1 1 d .
H3A H 0.8181 0.8569 0.1780 0.029 Uiso 1 1 calc R
H3B H 0.8233 0.9841 0.1353 0.029 Uiso 1 1 calc R
C4 C 0.8083(2) 0.8450(2) 0.05191(13) 0.0245(5) Uani 1 1 d .
C5 C 0.7400(2) 0.7256(2) 0.04644(14) 0.0244(5) Uani 1 1 d .
H5A H 0.7497 0.6906 -0.0075 0.029 Uiso 1 1 calc R
H5B H 0.7780 0.6707 0.0872 0.029 Uiso 1 1 calc R
C6 C 0.6053(2) 0.7370(2) 0.05980(13) 0.0219(5) Uani 1 1 d .
C7 C 0.6140(2) 0.72528(19) 0.21380(12) 0.0195(5) Uani 1 1 d .
H7 H 0.6994 0.6986 0.2043 0.023 Uiso 1 1 calc R
C8 C 0.6252(2) 0.79365(19) 0.29338(12) 0.0183(5) Uani 1 1 d .
C9 C 0.5520(2) 0.8893(2) 0.31283(13) 0.0244(5) Uani 1 1 d .
H9 H 0.4904 0.9170 0.2745 0.029 Uiso 1 1 calc R
C10 C 0.5674(2) 0.9448(2) 0.38715(13) 0.0254(6) Uani 1 1 d .
H10 H 0.5180 1.0112 0.3990 0.030 Uiso 1 1 calc R
C11 C 0.6552(2) 0.90349(19) 0.44436(13) 0.0208(5) Uani 1 1 d .
C12 C 0.7284(2) 0.80860(19) 0.42722(13) 0.0215(5) Uani 1 1 d .
H12 H 0.7888 0.7802 0.4662 0.026 Uiso 1 1 calc R
C13 C 0.7127(2) 0.75489(19) 0.35183(12) 0.0203(5) Uani 1 1 d .
H13 H 0.7635 0.6895 0.3399 0.024 Uiso 1 1 calc R
C14 C 0.5395(2) 0.61172(19) 0.21957(12) 0.0189(5) Uani 1 1 d .
C15 C 0.4412(2) 0.6016(2) 0.26931(13) 0.0218(5) Uani 1 1 d .
H15 H 0.4145 0.6693 0.2974 0.026 Uiso 1 1 calc R
C16 C 0.3824(2) 0.4946(2) 0.27818(13) 0.0235(5) Uani 1 1 d .
H16 H 0.3164 0.4892 0.3129 0.028 Uiso 1 1 calc R
C17 C 0.4188(2) 0.39457(19) 0.23679(13) 0.0202(5) Uani 1 1 d .
C18 C 0.5133(2) 0.4035(2) 0.18542(13) 0.0221(5) Uani 1 1 d .
H18 H 0.5371 0.3365 0.1554 0.027 Uiso 1 1 calc R
C19 C 0.5732(2) 0.51094(19) 0.17792(13) 0.0214(5) Uani 1 1 d .
H19 H 0.6394 0.5159 0.1433 0.026 Uiso 1 1 calc R
C20 C 0.7626(2) 0.9252(2) -0.01822(14) 0.0344(6) Uani 1 1 d .
H20A H 0.8049 1.0018 -0.0138 0.052 Uiso 1 1 calc R
H20B H 0.6739 0.9375 -0.0161 0.052 Uiso 1 1 calc R
H20C H 0.7799 0.8876 -0.0696 0.052 Uiso 1 1 calc R
C21 C 0.9461(2) 0.8234(2) 0.04819(16) 0.0361(6) Uani 1 1 d .
H21A H 0.9623 0.7850 -0.0031 0.054 Uiso 1 1 calc R
H21B H 0.9747 0.7721 0.0931 0.054 Uiso 1 1 calc R
H21C H 0.9898 0.8993 0.0522 0.054 Uiso 1 1 calc R
C22 C 0.7503(3) 0.9272(2) 0.57691(14) 0.0388(7) Uani 1 1 d .
H22A H 0.7318 0.8454 0.5920 0.058 Uiso 1 1 calc R
H22B H 0.7464 0.9786 0.6243 0.058 Uiso 1 1 calc R
H22C H 0.8330 0.9308 0.5568 0.058 Uiso 1 1 calc R
C23 C 0.4073(2) 0.1853(2) 0.22163(16) 0.0340(6) Uani 1 1 d .
H23A H 0.4032 0.1875 0.1625 0.051 Uiso 1 1 calc R
H23B H 0.3601 0.1174 0.2398 0.051 Uiso 1 1 calc R
H23C H 0.4932 0.1777 0.2420 0.051 Uiso 1 1 calc R
O1 O 0.59693(15) 1.01545(14) 0.14393(10) 0.0319(4) Uani 1 1 d .
O2 O 0.52637(15) 0.70096(15) 0.01237(9) 0.0339(4) Uani 1 1 d .
O3 O 0.66265(14) 0.96618(14) 0.51530(9) 0.0269(4) Uani 1 1 d .
O4 O 0.35683(15) 0.29219(13) 0.25172(10) 0.0291(4) Uani 1 1 d .
Cl1 Cl 0.41376(5) 0.83294(5) 0.13379(3) 0.02523(17) Uani 1 1 d .

loop_
_atom_site_aniso_label
_atom_site_aniso_U_11
_atom_site_aniso_U_22
_atom_site_aniso_U_33
_atom_site_aniso_U_23
_atom_site_aniso_U_13
_atom_site_aniso_U_12
C1 0.0186(13) 0.0213(13) 0.0205(12) 0.0013(9) -0.0003(9) 0.0005(9)
C2 0.0293(15) 0.0215(14) 0.0167(12) 0.0008(10) 0.0012(10) -0.0017(11)
C3 0.0265(14) 0.0230(13) 0.0222(12) 0.0001(10) -0.0004(10) -0.0042(10)
C4 0.0242(14) 0.0268(14) 0.0228(12) -0.0005(10) 0.0049(10) -0.0027(11)
C5 0.0291(14) 0.0260(14) 0.0188(12) -0.0047(10) 0.0061(10) -0.0012(11)
C6 0.0307(15) 0.0181(13) 0.0169(12) 0.0032(10) 0.0026(10) -0.0042(10)
C7 0.0213(13) 0.0191(13) 0.0179(12) -0.0009(9) 0.0008(9) 0.0028(10)
C8 0.0200(13) 0.0195(12) 0.0156(11) 0.0010(9) 0.0025(9) -0.0016(9)
C9 0.0236(14) 0.0283(14) 0.0208(12) -0.0010(10) -0.0032(10) 0.0073(10)
C10 0.0283(15) 0.0237(14) 0.0240(13) -0.0040(10) 0.0010(10) 0.0083(10)
C11 0.0243(13) 0.0218(13) 0.0165(12) -0.0016(10) 0.0025(9) -0.0029(10)
C12 0.0210(13) 0.0229(14) 0.0201(12) 0.0036(10) -0.0031(9) -0.0003(10)
C13 0.0235(13) 0.0166(12) 0.0210(12) 0.0005(10) 0.0016(9) 0.0019(10)
C14 0.0218(13) 0.0188(12) 0.0158(11) 0.0013(9) -0.0024(9) 0.0028(10)
C15 0.0255(14) 0.0212(13) 0.0187(12) -0.0025(10) 0.0019(10) 0.0056(10)
C16 0.0232(14) 0.0260(14) 0.0217(12) 0.0014(10) 0.0048(10) -0.0009(10)
C17 0.0223(13) 0.0191(13) 0.0186(12) 0.0026(10) -0.0033(10) -0.0015(10)
C18 0.0255(14) 0.0204(13) 0.0202(12) -0.0041(10) -0.0013(10) 0.0027(10)
C19 0.0227(14) 0.0240(14) 0.0177(12) -0.0004(10) 0.0041(9) 0.0025(10)
C20 0.0417(17) 0.0363(16) 0.0254(14) 0.0064(11) 0.0039(11) -0.0070(12)
C21 0.0294(15) 0.0440(17) 0.0355(15) -0.0049(13) 0.0073(11) -0.0027(12)
C22 0.0419(17) 0.0492(18) 0.0238(14) -0.0092(12) -0.0117(11) 0.0105(13)
C23 0.0392(17) 0.0209(14) 0.0419(16) -0.0047(12) 0.0028(12) -0.0043(11)
O1 0.0339(11) 0.0202(10) 0.0422(11) -0.0031(8) 0.0062(8) 0.0003(8)
O2 0.0347(11) 0.0421(11) 0.0240(9) -0.0079(8) -0.0044(8) -0.0084(8)
O3 0.0321(10) 0.0302(10) 0.0181(8) -0.0066(7) -0.0027(7) 0.0045(7)
O4 0.0298(10) 0.0211(9) 0.0370(10) -0.0019(7) 0.0074(8) -0.0034(7)
Cl1 0.0225(3) 0.0268(3) 0.0258(3) 0.0007(3) -0.0031(2) 0.0019(2)

loop_
_atom_type_symbol
_atom_type_description
_atom_type_scat_dispersion_real
_atom_type_scat_dispersion_imag
_atom_type_scat_source
C C 0.0033 0.0016 'International Tables Vol C Tables 4.2.6.8 and 6.1.1.4'
H H 0.0000 0.0000 'International Tables Vol C Tables 4.2.6.8 and 6.1.1.4'
O O 0.0106 0.0060 'International Tables Vol C Tables 4.2.6.8 and 6.1.1.4'
Cl Cl 0.1484 0.1585 'International Tables Vol C Tables 4.2.6.8 and 6.1.1.4'

loop_
_geom_angle_atom_site_label_1
_geom_angle_atom_site_label_2
_geom_angle_atom_site_label_3
_geom_angle
C2 C1 C6 106.84(17)
C2 C1 C7 109.61(17)
C6 C1 C7 109.67(17)
C2 C1 Cl1 110.13(15)
C6 C1 Cl1 109.00(15)
C7 C1 Cl1 111.48(15)
O1 C2 C3 123.6(2)
O1 C2 C1 121.7(2)
C3 C2 C1 114.55(19)
C2 C3 C4 110.58(18)
C2 C3 H3A 109.5
C4 C3 H3A 109.5
C2 C3 H3B 109.5
C4 C3 H3B 109.5
H3A C3 H3B 108.1
C21 C4 C20 109.8(2)
C21 C4 C5 109.4(2)
C20 C4 C5 109.72(19)
C21 C4 C3 109.45(19)
C20 C4 C3 109.30(19)
C5 C4 C3 109.11(18)
C6 C5 C4 112.96(19)
C6 C5 H5A 109.0
C4 C5 H5A 109.0
C6 C5 H5B 109.0
C4 C5 H5B 109.0
H5A C5 H5B 107.8
O2 C6 C5 122.8(2)
O2 C6 C1 121.6(2)
C5 C6 C1 115.59(18)
C14 C7 C8 112.72(18)
C14 C7 C1 113.17(17)
C8 C7 C1 114.47(17)
C14 C7 H7 105.1
C8 C7 H7 105.1
C1 C7 H7 105.1
C13 C8 C9 117.5(2)
C13 C8 C7 117.43(19)
C9 C8 C7 125.07(19)
C10 C9 C8 121.1(2)
C10 C9 H9 119.4
C8 C9 H9 119.4
C9 C10 C11 120.0(2)
C9 C10 H10 120.0
C11 C10 H10 120.0
O3 C11 C12 125.0(2)
O3 C11 C10 114.7(2)
C12 C11 C10 120.3(2)
C11 C12 C13 118.9(2)
C11 C12 H12 120.6
C13 C12 H12 120.6
C8 C13 C12 122.2(2)
C8 C13 H13 118.9
C12 C13 H13 118.9
C19 C14 C15 117.5(2)
C19 C14 C7 119.9(2)
C15 C14 C7 122.5(2)
C16 C15 C14 120.9(2)
C16 C15 H15 119.6
C14 C15 H15 119.6
C15 C16 C17 120.6(2)
C15 C16 H16 119.7
C17 C16 H16 119.7
O4 C17 C18 124.6(2)
O4 C17 C16 116.0(2)
C18 C17 C16 119.4(2)
C17 C18 C19 119.5(2)
C17 C18 H18 120.2
C19 C18 H18 120.2
C18 C19 C14 122.0(2)
C18 C19 H19 119.0
C14 C19 H19 119.0
C4 C20 H20A 109.5
C4 C20 H20B 109.5
H20A C20 H20B 109.5
C4 C20 H20C 109.5
H20A C20 H20C 109.5
H20B C20 H20C 109.5
C4 C21 H21A 109.5
C4 C21 H21B 109.5
H21A C21 H21B 109.5
C4 C21 H21C 109.5
H21A C21 H21C 109.5
H21B C21 H21C 109.5
O3 C22 H22A 109.5
O3 C22 H22B 109.5
H22A C22 H22B 109.5
O3 C22 H22C 109.5
H22A C22 H22C 109.5
H22B C22 H22C 109.5
O4 C23 H23A 109.5
O4 C23 H23B 109.5
H23A C23 H23B 109.5
O4 C23 H23C 109.5
H23A C23 H23C 109.5
H23B C23 H23C 109.5
C11 O3 C22 117.33(18)
C17 O4 C23 116.45(18)

loop_
_geom_bond_atom_site_label_1
_geom_bond_atom_site_label_2
_geom_bond_distance
C1 C2 1.547(3)
C1 C6 1.552(3)
C1 C7 1.573(3)
C1 Cl1 1.772(2)
C2 O1 1.210(3)
C2 C3 1.502(3)
C3 C4 1.542(3)
C3 H3A 0.9900
C3 H3B 0.9900
C4 C21 1.526(3)
C4 C20 1.534(3)
C4 C5 1.539(3)
C5 C6 1.503(3)
C5 H5A 0.9900
C5 H5B 0.9900
C6 O2 1.202(3)
C7 C14 1.523(3)
C7 C8 1.528(3)
C7 H7 1.0000
C8 C13 1.390(3)
C8 C9 1.391(3)
C9 C10 1.385(3)
C9 H9 0.9500
C10 C11 1.388(3)
C10 H10 0.9500
C11 O3 1.372(3)
C11 C12 1.375(3)
C12 C13 1.392(3)
C12 H12 0.9500
C13 H13 0.9500
C14 C19 1.391(3)
C14 C15 1.395(3)
C15 C16 1.378(3)
C15 H15 0.9500
C16 C17 1.391(3)
C16 H16 0.9500
C17 O4 1.368(3)
C17 C18 1.379(3)
C18 C19 1.386(3)
C18 H18 0.9500
C19 H19 0.9500
C20 H20A 0.9800
C20 H20B 0.9800
C20 H20C 0.9800
C21 H21A 0.9800
C21 H21B 0.9800
C21 H21C 0.9800
C22 O3 1.427(3)
C22 H22A 0.9800
C22 H22B 0.9800
C22 H22C 0.9800
C23 O4 1.427(3)
C23 H23A 0.9800
C23 H23B 0.9800
C23 H23C 0.9800

loop_
_geom_torsion_atom_site_label_1
_geom_torsion_atom_site_label_2
_geom_torsion_atom_site_label_3
_geom_torsion_atom_site_label_4
_geom_torsion
C6 C1 C2 O1 122.5(2)
C7 C1 C2 O1 -118.7(2)
Cl1 C1 C2 O1 4.3(3)
C6 C1 C2 C3 -53.8(2)
C7 C1 C2 C3 65.0(2)
Cl1 C1 C2 C3 -172.05(15)
O1 C2 C3 C4 -116.4(2)
C1 C2 C3 C4 59.9(2)
C2 C3 C4 C21 -176.11(19)
C2 C3 C4 C20 63.6(2)
C2 C3 C4 C5 -56.4(2)
C21 C4 C5 C6 172.98(19)
C20 C4 C5 C6 -66.5(2)
C3 C4 C5 C6 53.3(2)
C4 C5 C6 O2 125.4(2)
C4 C5 C6 C1 -52.5(3)
C2 C1 C6 O2 -128.2(2)
C7 C1 C6 O2 113.1(2)
Cl1 C1 C6 O2 -9.2(3)
C2 C1 C6 C5 49.7(2)
C7 C1 C6 C5 -69.0(2)
Cl1 C1 C6 C5 168.71(16)
C2 C1 C7 C14 175.89(18)
C6 C1 C7 C14 -67.1(2)
Cl1 C1 C7 C14 53.7(2)
C2 C1 C7 C8 44.9(2)
C6 C1 C7 C8 161.88(18)
Cl1 C1 C7 C8 -77.3(2)
C14 C7 C8 C13 80.1(2)
C1 C7 C8 C13 -148.62(19)
C14 C7 C8 C9 -97.7(3)
C1 C7 C8 C9 33.5(3)
C13 C8 C9 C10 1.1(3)
C7 C8 C9 C10 178.9(2)
C8 C9 C10 C11 -1.5(4)
C9 C10 C11 O3 179.5(2)
C9 C10 C11 C12 1.0(4)
O3 C11 C12 C13 -178.5(2)
C10 C11 C12 C13 -0.2(3)
C9 C8 C13 C12 -0.2(3)
C7 C8 C13 C12 -178.2(2)
C11 C12 C13 C8 -0.2(3)
C8 C7 C14 C19 -143.1(2)
C1 C7 C14 C19 85.0(2)
C8 C7 C14 C15 33.1(3)
C1 C7 C14 C15 -98.8(2)
C19 C14 C15 C16 1.7(3)
C7 C14 C15 C16 -174.55(19)
C14 C15 C16 C17 -0.9(3)
C15 C16 C17 O4 178.10(19)
C15 C16 C17 C18 -1.1(3)
O4 C17 C18 C19 -176.96(19)
C16 C17 C18 C19 2.2(3)
C17 C18 C19 C14 -1.3(3)
C15 C14 C19 C18 -0.6(3)
C7 C14 C19 C18 175.74(19)
C12 C11 O3 C22 -2.3(3)
C10 C11 O3 C22 179.4(2)
C18 C17 O4 C23 10.3(3)
C16 C17 O4 C23 -168.9(2)
